data_7700387
loop_
_publ_author_name
'Shi, Taqing'
'Xu, Ye'
'Zou, Ya-Jing'
'Wang, Zhao-Xi'

_publ_section_title
;
 Synthesis, structure and magnetic properties of copper(ii) azide.
;
_journal_issue 30
_journal_name_full 'Dalton transactions (Cambridge, England : 2003)'
_journal_page_first 11186
_journal_page_last 11190
_journal_paper_doi 10.1039/c9dt01450k
_journal_volume 48
_journal_year 2019
_chemical_formula_moiety 'Cu N6'
_chemical_formula_sum 'Cu N6'
_chemical_formula_weight 147.60
_space_group_crystal_system orthorhombic
_space_group_IT_number 62
_space_group_name_Hall '-P 2ac 2n'
_space_group_name_H-M_alt 'P n m a'
_symmetry_space_group_name_Hall '-P 2ac 2n'
_symmetry_space_group_name_H-M 'P n m a'
_audit_block_doi 10.5517/ccdc.csd.cc1n5sby
_audit_creation_method SHELXL-2014
_audit_update_record
;
2019-05-21 deposited with the CCDC.    2019-06-27 downloaded from the CCDC.
;
_cell_angle_alpha 90
_cell_angle_beta 90
_cell_angle_gamma 90
_cell_formula_units_Z 4
_cell_length_a 13.486(3)
_cell_length_b 3.0841(6)
_cell_length_c 9.0857(18)
_cell_measurement_reflns_used 1132
_cell_measurement_temperature 273(2)
_cell_measurement_theta_max 27.4
_cell_measurement_theta_min 2.70
_cell_volume 377.89(13)
_computing_cell_refinement 'Bruker SAINT'
_computing_data_collection 'Bruker APEX2'
_computing_data_reduction 'Bruker SAINT'
_computing_molecular_graphics 'Bruker SHELXTL'
_computing_publication_material 'Bruker SHELXTL'
_computing_structure_refinement 'SHELXL-2014/7 (Sheldrick, 2014)'
_computing_structure_solution 'SHELXS-97 (Sheldrick, 2008)'
_diffrn_ambient_temperature 273(2)
_diffrn_measured_fraction_theta_full 0.981
_diffrn_measured_fraction_theta_max 0.998
_diffrn_measurement_device_type 'Bruker APEX-II CCD'
_diffrn_measurement_method '\f and \w scans'
_diffrn_radiation_type MoK\a
_diffrn_radiation_wavelength 0.71073
_diffrn_reflns_av_R_equivalents 0.0210
_diffrn_reflns_av_unetI/netI 0.0165
_diffrn_reflns_Laue_measured_fraction_full 0.981
_diffrn_reflns_Laue_measured_fraction_max 0.998
_diffrn_reflns_limit_h_max 10
_diffrn_reflns_limit_h_min -16
_diffrn_reflns_limit_k_max 3
_diffrn_reflns_limit_k_min -3
_diffrn_reflns_limit_l_max 10
_diffrn_reflns_limit_l_min -10
_diffrn_reflns_number 1862
_diffrn_reflns_point_group_measured_fraction_full 0.981
_diffrn_reflns_point_group_measured_fraction_max 0.998
_diffrn_reflns_theta_full 25.242
_diffrn_reflns_theta_max 24.954
_diffrn_reflns_theta_min 2.703
_diffrn_source 'sealed tube'
_exptl_absorpt_coefficient_mu 5.608
_exptl_absorpt_correction_T_max 0.540
_exptl_absorpt_correction_T_min 0.405
_exptl_absorpt_correction_type multi-scan
_exptl_absorpt_process_details 'SADABS (Bruker, 2002)'
_exptl_crystal_colour brown
_exptl_crystal_density_diffrn 2.594
_exptl_crystal_description needle
_exptl_crystal_F_000 284
_exptl_crystal_preparation 'Magnetic properties'
_exptl_crystal_size_max 0.200
_exptl_crystal_size_mid 0.140
_exptl_crystal_size_min 0.110
_refine_diff_density_max 0.268
_refine_diff_density_min -0.252
_refine_diff_density_rms 0.064
_refine_ls_extinction_method none
_refine_ls_goodness_of_fit_ref 1.085
_refine_ls_hydrogen_treatment undef
_refine_ls_matrix_type full
_refine_ls_number_parameters 43
_refine_ls_number_reflns 403
_refine_ls_number_restraints 0
_refine_ls_restrained_S_all 1.085
_refine_ls_R_factor_all 0.0198
_refine_ls_R_factor_gt 0.0171
_refine_ls_shift/su_max 0.000
_refine_ls_shift/su_mean 0.000
_refine_ls_structure_factor_coef Fsqd
_refine_ls_weighting_details 'w=1/[\s^2^(Fo^2^)+(0.0215P)^2^+0.2096P] where P=(Fo^2^+2Fc^2^)/3'
_refine_ls_weighting_scheme calc
_refine_ls_wR_factor_gt 0.0404
_refine_ls_wR_factor_ref 0.0419
_reflns_Friedel_coverage 0.000
_reflns_number_gt 378
_reflns_number_total 403
_reflns_threshold_expression 'I > 2\s(I)'
_cod_data_source_file c9dt01450k2.cif
_cod_data_source_block 2
_cod_depositor_comments
;
The following automatic conversions were performed:

'_exptl_absorpt_correction_type' value 'multi_scan' changed to
'multi-scan' according to
/home/data/users/saulius/crontab/automatic-downloads/rss-feeds/RSC/lib/dictionaries/cif_core.dic
dictionary named 'cif_core.dic' version 2.4.2 from 2011-04-26.

Automatic conversion script
Id: cif_fix_values 4973 2017-02-22 13:04:09Z antanas 

 Adding full bibliography for 7700387.cif.
;
_cod_database_code 7700387
_shelx_space_group_comment
;
The symmetry employed for this shelxl refinement is uniquely defined
by the following loop, which should always be used as a source of
symmetry information in preference to the above space-group names.
They are only intended as comments.
;
_shelx_estimated_absorpt_t_min 0.400
_shelx_estimated_absorpt_t_max 0.577
_shelxl_version_number 2014-3

loop_
_space_group_symop_operation_xyz
'x, y, z'
'-x+1/2, -y, z+1/2'
'-x, y+1/2, -z'
'x+1/2, -y+1/2, -z+1/2'
'-x, -y, -z'
'x-1/2, y, -z-1/2'
'x, -y-1/2, z'
'-x-1/2, y-1/2, z-1/2'

loop_
_atom_site_label
_atom_site_type_symbol
_atom_site_fract_x
_atom_site_fract_y
_atom_site_fract_z
_atom_site_U_iso_or_equiv
_atom_site_adp_type
_atom_site_occupancy
_atom_site_site_symmetry_order
_atom_site_calc_flag
_atom_site_refinement_flags_posn
_atom_site_refinement_flags_adp
_atom_site_refinement_flags_occupancy
Cu1 Cu 0.10331(3) 0.2500 0.91994(4) 0.02206(16) Uani 1 2 d S T P
N4 N 0.17801(19) -0.2500 1.0033(3) 0.0282(6) Uani 1 2 d S T P
N5 N 0.2471(2) -0.2500 1.0882(3) 0.0274(6) Uani 1 2 d S T P
N6 N 0.3124(3) -0.2500 1.1668(4) 0.0518(9) Uani 1 2 d S T P
N1 N 0.02171(18) 0.7500 0.8485(3) 0.0223(6) Uani 1 2 d S T P
N2 N -0.0310(2) 0.7500 0.7396(4) 0.0408(8) Uani 1 2 d S T P
N3 N -0.0821(5) 0.7500 0.6428(6) 0.108(2) Uani 1 2 d S T P

loop_
_atom_site_aniso_label
_atom_site_aniso_U_11
_atom_site_aniso_U_22
_atom_site_aniso_U_33
_atom_site_aniso_U_23
_atom_site_aniso_U_13
_atom_site_aniso_U_12
Cu1 0.0230(2) 0.0120(2) 0.0311(3) 0.000 -0.00604(16) 0.000
N4 0.0264(15) 0.0164(13) 0.0418(17) 0.000 -0.0140(13) 0.000
N5 0.0319(16) 0.0142(13) 0.0360(16) 0.000 -0.0051(14) 0.000
N6 0.057(2) 0.0370(19) 0.062(2) 0.000 -0.0327(19) 0.000
N1 0.0221(14) 0.0160(12) 0.0287(14) 0.000 -0.0067(11) 0.000
N2 0.055(2) 0.0236(15) 0.0439(18) 0.000 -0.0191(17) 0.000
N3 0.164(5) 0.060(3) 0.100(4) 0.000 -0.101(4) 0.000

loop_
_atom_type_symbol
_atom_type_description
_atom_type_scat_dispersion_real
_atom_type_scat_dispersion_imag
_atom_type_scat_source
N N 0.0061 0.0033 'International Tables Vol C Tables 4.2.6.8 and 6.1.1.4'
Cu Cu 0.3201 1.2651 'International Tables Vol C Tables 4.2.6.8 and 6.1.1.4'

loop_
_geom_angle_atom_site_label_1
_geom_angle_atom_site_label_2
_geom_angle_atom_site_label_3
_geom_angle
_geom_angle_site_symmetry_1
_geom_angle_site_symmetry_3
N4 Cu1 N4 101.48(12) 1_565 .
N4 Cu1 N1 78.75(8) 1_565 .
N4 Cu1 N1 175.89(11) . .
N4 Cu1 N1 175.89(11) 1_565 1_545
N4 Cu1 N1 78.75(8) . 1_545
N1 Cu1 N1 100.72(11) . 1_545
N5 N4 Cu1 129.21(6) . .
N5 N4 Cu1 129.21(6) . 1_545
Cu1 N4 Cu1 101.47(12) . 1_545
N6 N5 N4 179.5(4) . .
N2 N1 Cu1 125.71(9) . 1_565
N2 N1 Cu1 125.71(9) . .
Cu1 N1 Cu1 100.72(11) 1_565 .
N3 N2 N1 177.6(5) . .

loop_
_geom_bond_atom_site_label_1
_geom_bond_atom_site_label_2
_geom_bond_distance
_geom_bond_site_symmetry_2
Cu1 N4 1.9916(17) 1_565
Cu1 N4 1.9917(16) .
Cu1 N1 2.0025(16) .
Cu1 N1 2.0025(16) 1_545
N4 N5 1.210(4) .
N4 Cu1 1.9917(16) 1_545
N5 N6 1.134(4) .
N1 N2 1.218(4) .
N1 Cu1 2.0024(16) 1_565
N2 N3 1.118(5) .
